data_4312764
loop_
_publ_author_name
'Lorenzo Tei'
'Massimiliano Arca'
'M. Carla Aragoni'
'Andrea Bencini'
'Alexander J. Blake'
'Claudia Caltagirone'
'Francesco A. Devillanova'
'Patrizia Fornasari'
'Alessandra Garau'
'Francesco Isaia'
'Vito Lippolis'
'Martin Schr\"oder'
'Simon J. Teat'
'Barbara Valtancoli'

_publ_section_title
;
 Coordination Chemistry of a New Cofacial Binucleating Macropolycycle
 Derived from 1,4,7-Triazacyclononane
;
_journal_name_full 'Inorganic Chemistry'
_journal_page_first 8690
_journal_page_last 8701
_journal_paper_doi 10.1021/ic0345065
_journal_volume 42
_journal_year 2003
_chemical_formula_moiety 'C38 H65 N10 O2 Zn2 3+, 3(Cl O4 -), 2(C2 H3 N)'
_chemical_formula_sum 'C42 H71 Cl3 N12 O14 Zn2'
_chemical_formula_weight 1205.20
_space_group_IT_number 14
_symmetry_cell_setting monoclinic
_symmetry_space_group_name_Hall '-P 2yn'
_symmetry_space_group_name_H-M 'P 1 21/n 1'
_atom_sites_solution_hydrogens geom
_atom_sites_solution_primary direct
_atom_sites_solution_secondary difmap
_audit_creation_method SHELXL-97
_cell_angle_alpha 90.00
_cell_angle_beta 100.734(2)
_cell_angle_gamma 90.00
_cell_formula_units_Z 2
_cell_length_a 12.433(2)
_cell_length_b 13.414(2)
_cell_length_c 15.575(2)
_cell_measurement_reflns_used 4506
_cell_measurement_temperature 120(2)
_cell_measurement_theta_max 28.44
_cell_measurement_theta_min 2.38
_cell_volume 2552.1(6)
_computing_cell_refinement 'Bruker SAINT'
_computing_data_collection 'Bruker SMART'
_computing_data_reduction 'Bruker SAINT'
_computing_molecular_graphics 'SHELXTL (Bruker, 1997)'
_computing_publication_material 'SHELXL-97; PLATON (Spek, 2002)'
_computing_structure_refinement 'SHELXL-97 (Sheldrick, 1997)'
_computing_structure_solution 'SHELXS-97 (Sheldrick, 1990)'
_diffrn_ambient_temperature 120(2)
_diffrn_detector_area_resol_mean 8.192
_diffrn_measured_fraction_theta_full 0.984
_diffrn_measured_fraction_theta_max 0.984
_diffrn_measurement_device_type 'Bruker SMART 1K CCD diffractometer'
_diffrn_measurement_method '\w rotation with narrow frames'
_diffrn_radiation_monochromator 'silicon 111'
_diffrn_radiation_source 'Daresbury SRS Station 9.8'
_diffrn_radiation_type synchrotron
_diffrn_radiation_wavelength 0.6900
_diffrn_reflns_av_R_equivalents 0.063
_diffrn_reflns_av_sigmaI/netI 0.080
_diffrn_reflns_limit_h_max 7
_diffrn_reflns_limit_h_min -14
_diffrn_reflns_limit_k_max 15
_diffrn_reflns_limit_k_min -15
_diffrn_reflns_limit_l_max 18
_diffrn_reflns_limit_l_min -14
_diffrn_reflns_number 36706
_diffrn_reflns_theta_full 25.00
_diffrn_reflns_theta_max 25.00
_diffrn_reflns_theta_min 2.02
_diffrn_standards_decay_% 15
_diffrn_standards_number 0
_exptl_absorpt_coefficient_mu 1.173
_exptl_absorpt_correction_T_max 1.058
_exptl_absorpt_correction_T_min 0.949
_exptl_absorpt_correction_type multi-scan
_exptl_absorpt_process_details 'SORTAV (Blessing, 1995)'
_exptl_crystal_colour colourless
_exptl_crystal_density_diffrn 1.568
_exptl_crystal_density_method 'not measured'
_exptl_crystal_description block
_exptl_crystal_F_000 1260
_exptl_crystal_size_max 0.02
_exptl_crystal_size_mid 0.02
_exptl_crystal_size_min 0.02
_refine_diff_density_max 0.82
_refine_diff_density_min -0.88
_refine_diff_density_rms 0.10
_refine_ls_extinction_method none
_refine_ls_goodness_of_fit_ref 1.024
_refine_ls_hydrogen_treatment mixed
_refine_ls_matrix_type full
_refine_ls_number_parameters 333
_refine_ls_number_reflns 4425
_refine_ls_number_restraints 29
_refine_ls_restrained_S_all 1.084
_refine_ls_R_factor_all 0.0784
_refine_ls_R_factor_gt 0.0608
_refine_ls_shift/su_max 0.000
_refine_ls_shift/su_mean 0.000
_refine_ls_structure_factor_coef Fsqd
_refine_ls_weighting_details 'calc w=1/[\s^2^(Fo^2^)+(0.0787P)^2^+4.3138P] where P=(Fo^2^+2Fc^2^)/3'
_refine_ls_weighting_scheme calc
_refine_ls_wR_factor_gt 0.158
_refine_ls_wR_factor_ref 0.170
_reflns_number_gt 3437
_reflns_number_total 4425
_reflns_threshold_expression >2sigma(I)
_cod_data_source_file ic0345065si20030513_022438_3.cif
_cod_data_source_block Compound2
_cod_depositor_comments
;
The following automatic conversions were performed:
'__atom_sites_solution_primary' tag replaced with
'_atom_sites_solution_primary'.

Automatic conversion script
Id: cif_correct_tags 1440 2010-10-19 06:21:57Z saulius 

The following automatic conversions were performed:

data name '_atom_site_symetry_multiplicity' was replaced with
'_atom_site_symmetry_multiplicity' as specified in the replacement
file 'data/replacement-values/replacement_tags.lst'.

Automatic conversion script
Id: cif_correct_tags 9268 2022-04-12 08:56:07Z antanas 
;
_cod_original_sg_symbol_H-M 'P 21/n'
_cod_database_code 4312764

loop_
_symmetry_equiv_pos_as_xyz
'x, y, z'
'-x+1/2, y+1/2, -z+1/2'
'-x, -y, -z'
'x-1/2, -y-1/2, z-1/2'

loop_
_atom_site_label
_atom_site_type_symbol
_atom_site_fract_x
_atom_site_fract_y
_atom_site_fract_z
_atom_site_U_iso_or_equiv
_atom_site_adp_type
_atom_site_occupancy
_atom_site_symmetry_multiplicity
_atom_site_calc_flag
_atom_site_refinement_flags
_atom_site_disorder_assembly
_atom_site_disorder_group
Zn Zn 0.85884(5) 0.89394(4) 0.58573(3) 0.0331(2) Uani 1 1 d . . .
N1 N 0.6859(4) 0.8744(3) 0.5259(3) 0.0425(10) Uani 1 1 d . . .
C2 C 0.6255(5) 0.8428(5) 0.5948(4) 0.0511(14) Uani 1 1 d . . .
H2A H 0.5732 0.7915 0.5713 0.061 Uiso 1 1 calc R . .
H2B H 0.5846 0.8992 0.6109 0.061 Uiso 1 1 calc R . .
C3 C 0.6999(5) 0.8029(4) 0.6763(4) 0.0492(14) Uani 1 1 d . . .
H3A H 0.6584 0.7969 0.7230 0.059 Uiso 1 1 calc R . .
H3B H 0.7252 0.7368 0.6642 0.059 Uiso 1 1 calc R . .
N4 N 0.7954(4) 0.8681(3) 0.7052(3) 0.0420(10) Uani 1 1 d . . .
C5 C 0.7636(5) 0.9645(4) 0.7410(4) 0.0486(14) Uani 1 1 d . . .
H5A H 0.7886 0.9652 0.8038 0.058 Uiso 1 1 calc R . .
H5B H 0.6844 0.9698 0.7297 0.058 Uiso 1 1 calc R . .
C6 C 0.8111(5) 1.0539(4) 0.7012(4) 0.0486(14) Uani 1 1 d . . .
H6A H 0.7737 1.1139 0.7143 0.058 Uiso 1 1 calc R . .
H6B H 0.8880 1.0606 0.7271 0.058 Uiso 1 1 calc R . .
N7 N 0.7996(4) 1.0433(3) 0.6059(3) 0.0420(10) Uani 1 1 d . . .
H7 H 0.8429 1.0890 0.5856 0.050 Uiso 1 1 calc R . .
C8 C 0.6855(5) 1.0548(4) 0.5586(4) 0.0521(15) Uani 1 1 d . . .
H8A H 0.6770 1.1197 0.5308 0.063 Uiso 1 1 calc R . .
H8B H 0.6363 1.0516 0.6001 0.063 Uiso 1 1 calc R . .
C9 C 0.6547(5) 0.9747(4) 0.4901(4) 0.0500(14) Uani 1 1 d . . .
H9A H 0.5764 0.9767 0.4685 0.060 Uiso 1 1 calc R . .
H9B H 0.6911 0.9877 0.4413 0.060 Uiso 1 1 calc R . .
C10 C 0.6803(5) 0.8000(4) 0.4561(4) 0.0477(14) Uani 1 1 d . . .
H10A H 0.7049 0.8296 0.4064 0.057 Uiso 1 1 calc R . .
H10B H 0.6051 0.7786 0.4374 0.057 Uiso 1 1 calc R . .
C11 C 0.7512(5) 0.7109(4) 0.4881(4) 0.0497(14) Uani 1 1 d . . .
H11A H 0.7171 0.6727 0.5286 0.060 Uiso 1 1 calc R . .
H11B H 0.7571 0.6682 0.4389 0.060 Uiso 1 1 calc R . .
N12 N 0.8619(4) 0.7422(3) 0.5319(3) 0.0415(10) Uani 1 1 d . . .
H12 H 0.8827 0.7004 0.5780 0.050 Uiso 1 1 calc R . .
C13 C 0.9453(5) 0.7343(4) 0.4761(3) 0.0433(13) Uani 1 1 d . . .
H13A H 0.9518 0.6650 0.4598 0.052 Uiso 1 1 calc R . .
H13B H 1.0155 0.7551 0.5094 0.052 Uiso 1 1 calc R . .
C14 C 0.9187(4) 0.7969(4) 0.3937(3) 0.0380(12) Uani 1 1 d . . .
C15 C 0.9013(4) 0.7528(4) 0.3112(3) 0.0412(12) Uani 1 1 d . . .
H15A H 0.9060 0.6839 0.3067 0.049 Uiso 1 1 calc R . .
C16 C 0.8773(5) 0.8091(4) 0.2363(3) 0.0409(12) Uani 1 1 d . . .
C17 C 0.8537(6) 0.7592(5) 0.1482(4) 0.0534(15) Uani 1 1 d . . .
H17A H 0.8359 0.8088 0.1034 0.080 Uiso 1 1 calc R . .
H17B H 0.7930 0.7143 0.1458 0.080 Uiso 1 1 calc R . .
H17C H 0.9170 0.7225 0.1393 0.080 Uiso 1 1 calc R . .
C18 C 0.8723(5) 0.9116(4) 0.2441(3) 0.0413(12) Uani 1 1 d . . .
H18A H 0.8557 0.9499 0.1936 0.050 Uiso 1 1 calc R . .
C19 C 0.8914(4) 0.9596(4) 0.3249(3) 0.0363(11) Uani 1 1 d . . .
C20 C 0.9129(4) 0.9002(4) 0.4004(3) 0.0348(11) Uani 1 1 d . . .
O21 O 0.9243(3) 0.9428(2) 0.4812(2) 0.0378(8) Uani 1 1 d D . .
H21A H 0.978(8) 0.978(10) 0.499(10) 0.057 Uiso 0.50 1 d PD . .
C22 C 0.8834(4) 1.0709(4) 0.3312(3) 0.0391(12) Uani 1 1 d . . .
H22A H 0.8253 1.0939 0.2850 0.047 Uiso 1 1 calc R . .
H22B H 0.8626 1.0874 0.3865 0.047 Uiso 1 1 calc R . .
C50 C 0.8853(5) 0.8180(4) 0.7659(3) 0.0448(13) Uani 1 1 d . . .
H50A H 0.8904 0.7490 0.7486 0.054 Uiso 1 1 calc R . .
H50B H 0.8698 0.8190 0.8247 0.054 Uiso 1 1 calc R . .
C49 C 0.9926(5) 0.8703(4) 0.7647(3) 0.0436(13) Uani 1 1 d . . .
H49A H 0.9896 0.9376 0.7869 0.052 Uiso 1 1 calc R . .
H49B H 1.0514 0.8352 0.8024 0.052 Uiso 1 1 calc R . .
N48 N 1.0143(4) 0.8735(3) 0.6752(3) 0.0372(10) Uani 1 1 d . . .
H48 H 1.0320 0.8092 0.6654 0.045 Uiso 1 1 calc R . .
Cl Cl 1.03173(15) 0.56926(11) 0.70921(11) 0.0596(4) Uani 1 1 d D . .
O1 O 1.0331(6) 0.5396(7) 0.7938(4) 0.156(4) Uani 1 1 d D . .
O2 O 1.0882(4) 0.6586(3) 0.7024(5) 0.097(2) Uani 1 1 d D . .
O3 O 1.0725(7) 0.4959(4) 0.6596(6) 0.143(3) Uani 1 1 d D . .
O4 O 0.9182(4) 0.5851(4) 0.6721(4) 0.0851(17) Uani 1 1 d D . .
C1S C 0.8177(7) 0.4388(5) 0.5065(6) 0.079(2) Uani 1 1 d . . .
H1S1 H 0.8694 0.4824 0.5414 0.119 Uiso 1 1 calc R . .
H1S2 H 0.7469 0.4700 0.4951 0.119 Uiso 1 1 calc R . .
H1S3 H 0.8409 0.4255 0.4522 0.119 Uiso 1 1 calc R . .
C2S C 0.8114(6) 0.3476(5) 0.5521(4) 0.0568(15) Uani 1 1 d . . .
N3S N 0.8075(5) 0.2729(5) 0.5859(4) 0.0768(17) Uani 1 1 d . . .
Cl1 Cl 0.5000 0.5000 0.5000 0.1122(15) Uani 1 2 d SD . .
O5 O 0.5746(9) 0.5445(9) 0.4548(8) 0.095(4) Uiso 0.50 1 d PD A 1
O5' O 0.5689(11) 0.4818(15) 0.4396(10) 0.142(6) Uiso 0.50 1 d PD A 2
O6 O 0.4569(10) 0.6020(7) 0.4753(9) 0.094(4) Uiso 0.50 1 d PD A 3
O6' O 0.4278(9) 0.4511(9) 0.4227(7) 0.096(4) Uiso 0.50 1 d PD A 4

loop_
_atom_site_aniso_label
_atom_site_aniso_U_11
_atom_site_aniso_U_22
_atom_site_aniso_U_33
_atom_site_aniso_U_23
_atom_site_aniso_U_13
_atom_site_aniso_U_12
Zn 0.0474(4) 0.0304(3) 0.0217(3) 0.0003(2) 0.0067(2) -0.0002(3)
N1 0.053(3) 0.044(2) 0.031(2) -0.0035(19) 0.008(2) -0.003(2)
C2 0.055(3) 0.057(4) 0.043(3) -0.001(3) 0.013(3) -0.006(3)
C3 0.062(4) 0.051(3) 0.038(3) 0.005(3) 0.018(3) -0.011(3)
N4 0.060(3) 0.036(2) 0.031(2) 0.0007(18) 0.011(2) 0.000(2)
C5 0.069(4) 0.050(3) 0.029(3) -0.006(2) 0.013(3) 0.002(3)
C6 0.071(4) 0.035(3) 0.040(3) -0.011(2) 0.009(3) 0.007(3)
N7 0.058(3) 0.034(2) 0.033(2) 0.0002(18) 0.007(2) 0.004(2)
C8 0.065(4) 0.047(3) 0.043(3) 0.005(3) 0.007(3) 0.017(3)
C9 0.051(3) 0.055(3) 0.042(3) 0.006(3) 0.002(3) 0.008(3)
C10 0.054(3) 0.054(3) 0.033(3) -0.009(3) 0.003(3) -0.012(3)
C11 0.070(4) 0.040(3) 0.039(3) -0.008(2) 0.011(3) -0.013(3)
N12 0.065(3) 0.032(2) 0.028(2) 0.0036(17) 0.010(2) -0.001(2)
C13 0.067(4) 0.030(3) 0.035(3) 0.002(2) 0.013(3) 0.008(2)
C14 0.053(3) 0.036(3) 0.026(3) 0.000(2) 0.010(2) 0.003(2)
C15 0.058(3) 0.031(3) 0.036(3) -0.006(2) 0.012(3) 0.002(2)
C16 0.051(3) 0.045(3) 0.027(3) -0.005(2) 0.007(2) -0.005(2)
C17 0.076(4) 0.053(3) 0.031(3) -0.011(3) 0.007(3) -0.009(3)
C18 0.053(3) 0.041(3) 0.029(3) 0.003(2) 0.003(2) -0.005(2)
C19 0.043(3) 0.037(3) 0.030(3) 0.001(2) 0.010(2) -0.001(2)
C20 0.044(3) 0.037(3) 0.023(2) -0.003(2) 0.006(2) -0.003(2)
O21 0.059(2) 0.0328(18) 0.0238(18) -0.0017(14) 0.0133(17) -0.0048(16)
C22 0.047(3) 0.040(3) 0.029(3) 0.005(2) 0.005(2) 0.007(2)
C50 0.066(4) 0.041(3) 0.027(3) 0.007(2) 0.010(3) -0.001(3)
C49 0.058(3) 0.045(3) 0.025(3) 0.007(2) 0.002(2) 0.004(3)
N48 0.053(3) 0.032(2) 0.025(2) 0.0041(17) 0.0045(19) 0.0013(19)
Cl 0.0807(11) 0.0420(8) 0.0558(10) 0.0073(7) 0.0119(8) 0.0049(7)
O1 0.148(7) 0.245(11) 0.062(4) 0.052(5) -0.018(4) -0.064(7)
O2 0.078(4) 0.045(3) 0.170(7) 0.004(3) 0.026(4) -0.002(3)
O3 0.177(7) 0.061(4) 0.219(9) -0.027(5) 0.107(7) 0.005(4)
O4 0.088(4) 0.070(3) 0.087(4) 0.024(3) -0.009(3) -0.009(3)
C1S 0.086(5) 0.054(4) 0.093(6) 0.005(4) 0.002(4) 0.001(4)
C2S 0.066(4) 0.056(4) 0.048(4) 0.001(3) 0.009(3) 0.007(3)
N3S 0.090(5) 0.065(4) 0.077(4) 0.012(3) 0.020(4) 0.009(3)
Cl1 0.0628(16) 0.212(4) 0.0648(18) 0.072(2) 0.0205(14) 0.037(2)

loop_
_atom_type_symbol
_atom_type_description
_atom_type_scat_dispersion_real
_atom_type_scat_dispersion_imag
_atom_type_scat_source
C C 0.0033 0.0016 'International Tables Vol C Tables 4.2.6.8 and 6.1.1.4'
H H 0.0000 0.0000 'International Tables Vol C Tables 4.2.6.8 and 6.1.1.4'
N N 0.0061 0.0033 'International Tables Vol C Tables 4.2.6.8 and 6.1.1.4'
O O 0.0106 0.0060 'International Tables Vol C Tables 4.2.6.8 and 6.1.1.4'
Zn Zn 0.2839 1.4301 'International Tables Vol C Tables 4.2.6.8 and 6.1.1.4'
Cl Cl 0.1484 0.1585 'International Tables Vol C Tables 4.2.6.8 and 6.1.1.4'

loop_
_geom_angle_atom_site_label_1
_geom_angle_atom_site_label_2
_geom_angle_atom_site_label_3
_geom_angle
_geom_angle_site_symmetry_1
_geom_angle_site_symmetry_3
_geom_angle_publ_flag
O21 Zn N7 90.87(15) . . ?
O21 Zn N48 96.41(16) . . ?
N7 Zn N48 107.88(17) . . ?
O21 Zn N4 170.11(15) . . ?
N7 Zn N4 80.65(16) . . ?
N48 Zn N4 81.52(17) . . ?
O21 Zn N1 101.71(16) . . ?
N7 Zn N1 80.80(17) . . ?
N48 Zn N1 159.84(16) . . ?
N4 Zn N1 82.06(17) . . ?
O21 Zn N12 87.45(14) . . ?
N7 Zn N12 159.18(18) . . ?
N48 Zn N12 92.94(17) . . ?
N4 Zn N12 102.28(16) . . ?
N1 Zn N12 79.23(17) . . ?
C10 N1 C9 111.5(4) . . ?
C10 N1 C2 112.4(4) . . ?
C9 N1 C2 113.6(5) . . ?
C10 N1 Zn 107.7(3) . . ?
C9 N1 Zn 102.6(3) . . ?
C2 N1 Zn 108.4(3) . . ?
N1 C2 C3 113.1(5) . . ?
N4 C3 C2 112.1(5) . . ?
C3 N4 C50 113.2(4) . . ?
C3 N4 C5 112.0(5) . . ?
C50 N4 C5 112.1(4) . . ?
C3 N4 Zn 103.4(3) . . ?
C50 N4 Zn 105.4(3) . . ?
C5 N4 Zn 110.1(3) . . ?
N4 C5 C6 112.5(4) . . ?
N7 C6 C5 111.3(4) . . ?
C6 N7 C8 113.3(5) . . ?
C6 N7 Zn 105.2(3) . . ?
C8 N7 Zn 110.1(3) . . ?
N7 C8 C9 111.7(5) . . ?
N1 C9 C8 111.5(5) . . ?
N1 C10 C11 110.4(5) . . ?
N12 C11 C10 111.2(4) . . ?
C13 N12 C11 113.7(4) . . ?
C13 N12 Zn 110.8(3) . . ?
C11 N12 Zn 111.0(3) . . ?
N12 C13 C14 113.1(4) . . ?
C20 C14 C15 119.3(5) . . ?
C20 C14 C13 119.6(4) . . ?
C15 C14 C13 121.1(5) . . ?
C16 C15 C14 121.4(5) . . ?
C15 C16 C18 118.6(5) . . ?
C15 C16 C17 120.2(5) . . ?
C18 C16 C17 121.2(5) . . ?
C16 C18 C19 122.4(5) . . ?
C18 C19 C20 117.9(5) . . ?
C18 C19 C22 121.1(5) . . ?
C20 C19 C22 120.9(4) . . ?
O21 C20 C14 119.2(4) . . ?
O21 C20 C19 120.4(4) . . ?
C14 C20 C19 120.4(5) . . ?
C20 O21 Zn 127.4(3) . . ?
N48 C22 C19 115.1(4) 3_776 . ?
N4 C50 C49 110.1(4) . . ?
N48 C49 C50 110.1(4) . . ?
C49 N48 C22 112.8(4) . 3_776 ?
C49 N48 Zn 108.2(3) . . ?
C22 N48 Zn 124.0(3) 3_776 . ?
O1 Cl O3 112.6(5) . . ?
O1 Cl O2 113.8(5) . . ?
O3 Cl O2 108.7(4) . . ?
O1 Cl O4 105.3(4) . . ?
O3 Cl O4 108.1(5) . . ?
O2 Cl O4 108.1(3) . . ?
N3S C2S C1S 177.4(8) . . ?
O5 Cl1 O5 180.000(2) . 3_666 ?
O5 Cl1 O5' 36.3(8) . . ?
O5 Cl1 O5' 143.7(8) 3_666 . ?
O5 Cl1 O5' 143.7(8) . 3_666 ?
O5 Cl1 O5' 36.3(8) 3_666 3_666 ?
O5' Cl1 O5' 180.000(4) . 3_666 ?
O5 Cl1 O6 106.3(6) . 3_666 ?
O5 Cl1 O6 73.7(6) 3_666 3_666 ?
O5' Cl1 O6 77.2(9) . 3_666 ?
O5' Cl1 O6 102.8(9) 3_666 3_666 ?
O5 Cl1 O6 73.7(6) . . ?
O5 Cl1 O6 106.3(6) 3_666 . ?
O5' Cl1 O6 102.8(9) . . ?
O5' Cl1 O6 77.2(9) 3_666 . ?
O6 Cl1 O6 180.0(10) 3_666 . ?
O5 Cl1 O6' 97.8(7) . . ?
O5 Cl1 O6' 82.2(7) 3_666 . ?
O5' Cl1 O6' 74.7(7) . . ?
O5' Cl1 O6' 105.3(7) 3_666 . ?
O6 Cl1 O6' 86.5(7) 3_666 . ?
O6 Cl1 O6' 93.5(7) . . ?
O5 Cl1 O6' 82.2(7) . 3_666 ?
O5 Cl1 O6' 97.8(7) 3_666 3_666 ?
O5' Cl1 O6' 105.3(7) . 3_666 ?
O5' Cl1 O6' 74.7(7) 3_666 3_666 ?
O6 Cl1 O6' 93.5(7) 3_666 3_666 ?
O6 Cl1 O6' 86.5(7) . 3_666 ?
O6' Cl1 O6' 180.000(2) . 3_666 ?

loop_
_geom_bond_atom_site_label_1
_geom_bond_atom_site_label_2
_geom_bond_distance
_geom_bond_site_symmetry_2
_geom_bond_publ_flag
Zn O21 2.058(3) . ?
Zn N7 2.177(4) . ?
Zn N48 2.179(4) . ?
Zn N4 2.180(4) . ?
Zn N1 2.194(5) . ?
Zn N12 2.204(4) . ?
N1 C10 1.467(7) . ?
N1 C9 1.480(7) . ?
N1 C2 1.482(7) . ?
C2 C3 1.522(9) . ?
C3 N4 1.477(7) . ?
N4 C50 1.484(7) . ?
N4 C5 1.490(7) . ?
C5 C6 1.519(8) . ?
C6 N7 1.472(7) . ?
N7 C8 1.480(8) . ?
C8 C9 1.512(9) . ?
C10 C11 1.514(8) . ?
C11 N12 1.478(7) . ?
N12 C13 1.477(7) . ?
C13 C14 1.517(7) . ?
C14 C20 1.393(7) . ?
C14 C15 1.394(7) . ?
C15 C16 1.375(7) . ?
C16 C18 1.383(7) . ?
C16 C17 1.506(7) . ?
C18 C19 1.393(7) . ?
C19 C20 1.405(7) . ?
C19 C22 1.501(7) . ?
C20 O21 1.365(6) . ?
C22 N48 1.494(7) 3_776 ?
C50 C49 1.510(8) . ?
C49 N48 1.469(6) . ?
N48 C22 1.494(7) 3_776 ?
Cl O1 1.373(5) . ?
Cl O3 1.403(5) . ?
Cl O2 1.403(5) . ?
Cl O4 1.438(5) . ?
C1S C2S 1.424(10) . ?
C2S N3S 1.138(9) . ?
Cl1 O5 1.398(8) . ?
Cl1 O5 1.398(8) 3_666 ?
Cl1 O5' 1.406(9) . ?
Cl1 O5' 1.406(9) 3_666 ?
Cl1 O6 1.494(8) 3_666 ?
Cl1 O6 1.494(8) . ?
Cl1 O6' 1.511(9) . ?
Cl1 O6' 1.511(9) 3_666 ?

loop_
_geom_torsion_atom_site_label_1
_geom_torsion_atom_site_label_2
_geom_torsion_atom_site_label_3
_geom_torsion_atom_site_label_4
_geom_torsion
_geom_torsion_site_symmetry_1
_geom_torsion_site_symmetry_2
_geom_torsion_site_symmetry_3
_geom_torsion_site_symmetry_4
_geom_torsion_publ_flag
O21 Zn N1 C10 60.5(4) . . . . ?
N7 Zn N1 C10 149.5(4) . . . . ?
N48 Zn N1 C10 -93.1(5) . . . . ?
N4 Zn N1 C10 -128.8(4) . . . . ?
N12 Zn N1 C10 -24.6(3) . . . . ?
O21 Zn N1 C9 -57.2(3) . . . . ?
N7 Zn N1 C9 31.7(3) . . . . ?
N48 Zn N1 C9 149.2(4) . . . . ?
N4 Zn N1 C9 113.5(3) . . . . ?
N12 Zn N1 C9 -142.3(3) . . . . ?
O21 Zn N1 C2 -177.7(3) . . . . ?
N7 Zn N1 C2 -88.7(4) . . . . ?
N48 Zn N1 C2 28.7(7) . . . . ?
N4 Zn N1 C2 -7.0(4) . . . . ?
N12 Zn N1 C2 97.2(4) . . . . ?
C10 N1 C2 C3 101.3(6) . . . . ?
C9 N1 C2 C3 -131.0(5) . . . . ?
Zn N1 C2 C3 -17.6(6) . . . . ?
N1 C2 C3 N4 46.8(7) . . . . ?
C2 C3 N4 C50 -162.3(5) . . . . ?
C2 C3 N4 C5 69.8(6) . . . . ?
C2 C3 N4 Zn -48.8(5) . . . . ?
O21 Zn N4 C3 142.8(9) . . . . ?
N7 Zn N4 C3 111.6(4) . . . . ?
N48 Zn N4 C3 -138.6(4) . . . . ?
N1 Zn N4 C3 29.7(3) . . . . ?
N12 Zn N4 C3 -47.4(4) . . . . ?
O21 Zn N4 C50 -98.2(10) . . . . ?
N7 Zn N4 C50 -129.4(3) . . . . ?
N48 Zn N4 C50 -19.6(3) . . . . ?
N1 Zn N4 C50 148.7(3) . . . . ?
N12 Zn N4 C50 71.6(3) . . . . ?
O21 Zn N4 C5 23.0(12) . . . . ?
N7 Zn N4 C5 -8.2(4) . . . . ?
N48 Zn N4 C5 101.6(4) . . . . ?
N1 Zn N4 C5 -90.2(4) . . . . ?
N12 Zn N4 C5 -167.2(4) . . . . ?
C3 N4 C5 C6 -130.1(5) . . . . ?
C50 N4 C5 C6 101.4(6) . . . . ?
Zn N4 C5 C6 -15.7(6) . . . . ?
N4 C5 C6 N7 44.2(7) . . . . ?
C5 C6 N7 C8 71.7(6) . . . . ?
C5 C6 N7 Zn -48.5(5) . . . . ?
O21 Zn N7 C6 -144.4(4) . . . . ?
N48 Zn N7 C6 -47.4(4) . . . . ?
N4 Zn N7 C6 30.5(4) . . . . ?
N1 Zn N7 C6 113.8(4) . . . . ?
N12 Zn N7 C6 130.4(5) . . . . ?
O21 Zn N7 C8 93.2(4) . . . . ?
N48 Zn N7 C8 -169.8(3) . . . . ?
N4 Zn N7 C8 -91.9(4) . . . . ?
N1 Zn N7 C8 -8.5(4) . . . . ?
N12 Zn N7 C8 8.1(7) . . . . ?
C6 N7 C8 C9 -134.5(5) . . . . ?
Zn N7 C8 C9 -17.1(6) . . . . ?
C10 N1 C9 C8 -166.6(5) . . . . ?
C2 N1 C9 C8 65.2(6) . . . . ?
Zn N1 C9 C8 -51.6(5) . . . . ?
N7 C8 C9 N1 48.1(7) . . . . ?
C9 N1 C10 C11 158.2(5) . . . . ?
C2 N1 C10 C11 -73.0(6) . . . . ?
Zn N1 C10 C11 46.4(5) . . . . ?
N1 C10 C11 N12 -48.9(6) . . . . ?
C10 C11 N12 C13 -100.0(5) . . . . ?
C10 C11 N12 Zn 25.7(5) . . . . ?
O21 Zn N12 C13 24.2(3) . . . . ?
N7 Zn N12 C13 109.9(5) . . . . ?
N48 Zn N12 C13 -72.1(4) . . . . ?
N4 Zn N12 C13 -154.1(3) . . . . ?
N1 Zn N12 C13 126.6(4) . . . . ?
O21 Zn N12 C11 -103.2(3) . . . . ?
N7 Zn N12 C11 -17.4(6) . . . . ?
N48 Zn N12 C11 160.6(3) . . . . ?
N4 Zn N12 C11 78.6(3) . . . . ?
N1 Zn N12 C11 -0.7(3) . . . . ?
C11 N12 C13 C14 59.4(6) . . . . ?
Zn N12 C13 C14 -66.4(5) . . . . ?
N12 C13 C14 C20 63.2(7) . . . . ?
N12 C13 C14 C15 -117.7(6) . . . . ?
C20 C14 C15 C16 -0.7(8) . . . . ?
C13 C14 C15 C16 -179.9(5) . . . . ?
C14 C15 C16 C18 1.0(8) . . . . ?
C14 C15 C16 C17 -177.1(5) . . . . ?
C15 C16 C18 C19 0.4(9) . . . . ?
C17 C16 C18 C19 178.5(5) . . . . ?
C16 C18 C19 C20 -2.0(8) . . . . ?
C16 C18 C19 C22 -178.9(5) . . . . ?
C15 C14 C20 O21 176.6(5) . . . . ?
C13 C14 C20 O21 -4.2(8) . . . . ?
C15 C14 C20 C19 -1.0(8) . . . . ?
C13 C14 C20 C19 178.2(5) . . . . ?
C18 C19 C20 O21 -175.3(5) . . . . ?
C22 C19 C20 O21 1.6(7) . . . . ?
C18 C19 C20 C14 2.3(8) . . . . ?
C22 C19 C20 C14 179.2(5) . . . . ?
C14 C20 O21 Zn -41.4(7) . . . . ?
C19 C20 O21 Zn 136.1(4) . . . . ?
N7 Zn O21 C20 -131.7(4) . . . . ?
N48 Zn O21 C20 120.2(4) . . . . ?
N4 Zn O21 C20 -162.5(9) . . . . ?
N1 Zn O21 C20 -50.9(4) . . . . ?
N12 Zn O21 C20 27.5(4) . . . . ?
C18 C19 C22 N48 -86.6(6) . . . 3_776 ?
C20 C19 C22 N48 96.6(6) . . . 3_776 ?
C3 N4 C50 C49 157.6(4) . . . . ?
C5 N4 C50 C49 -74.6(5) . . . . ?
Zn N4 C50 C49 45.3(5) . . . . ?
N4 C50 C49 N48 -56.5(6) . . . . ?
C50 C49 N48 C22 177.0(4) . . . 3_776 ?
C50 C49 N48 Zn 36.0(5) . . . . ?
O21 Zn N48 C49 161.4(3) . . . . ?
N7 Zn N48 C49 68.4(3) . . . . ?
N4 Zn N48 C49 -8.8(3) . . . . ?
N1 Zn N48 C49 -44.6(6) . . . . ?
N12 Zn N48 C49 -110.8(3) . . . . ?
O21 Zn N48 C22 25.8(4) . . . 3_776 ?
N7 Zn N48 C22 -67.2(4) . . . 3_776 ?
N4 Zn N48 C22 -144.4(4) . . . 3_776 ?
N1 Zn N48 C22 179.8(4) . . . 3_776 ?
N12 Zn N48 C22 113.6(4) . . . 3_776 ?
